data_1566180
loop_
_publ_author_name
'Suter, Riccardo'
'Gilliard, Robert J.'
'Iskandarov, Javad'
'Benk\>o, Zoltan'
'W\"orle, Michael'
'Gr\"utzmacher, Hansj\"org'

_publ_section_title
;
 Anionic 1-Aza-3,4-diphospholides as redox active ligands
;
_journal_name_full 'Inorganica Chimica Acta'
_journal_page_first 120274
_journal_paper_doi 10.1016/j.ica.2021.120274
_journal_volume 520
_journal_year 2021
_chemical_formula_moiety 'C36 H52 N2 O2 P4, 2(C4 H8 O)'
_chemical_formula_sum 'C44 H68 N2 O4 P4'
_chemical_formula_weight 812.88
_space_group_crystal_system monoclinic
_space_group_IT_number 14
_space_group_name_Hall '-P 2ybc'
_space_group_name_H-M_alt 'P 1 21/c 1'
_atom_sites_solution_hydrogens geom
_atom_sites_solution_primary direct
_cell_angle_alpha 90
_cell_angle_beta 110.991(5)
_cell_angle_gamma 90
_cell_formula_units_Z 4
_cell_length_a 14.0208(7)
_cell_length_b 20.0032(6)
_cell_length_c 17.0841(7)
_cell_measurement_reflns_used 3164
_cell_measurement_temperature 105(2)
_cell_measurement_theta_max 26.0960
_cell_measurement_theta_min 1.5810
_cell_volume 4473.4(4)
_computing_cell_refinement 'CrysAlisPro 1.171.40.67a (Rigaku OD, 2019)'
_computing_data_collection 'CrysAlisPro 1.171.40.67a (Rigaku OD, 2019)'
_computing_data_reduction 'CrysAlisPro 1.171.40.67a (Rigaku OD, 2019)'
_computing_molecular_graphics OLEX2
_computing_publication_material OLEX2
_computing_structure_refinement 'SHELXL-97 (Sheldrick, 2008)'
_computing_structure_solution 'SHELXS-97 (Sheldrick, 2008)'
_diffrn_ambient_environment N~2~
_diffrn_ambient_temperature 105(2)
_diffrn_detector 'CCD plate'
_diffrn_detector_area_resol_mean 16.0839
_diffrn_detector_type Sapphire3
_diffrn_measured_fraction_theta_full 1.000
_diffrn_measured_fraction_theta_max 1.000
_diffrn_measurement_details
;
List of Runs (angles in degrees, time in seconds):

  # Type    Start    End  Width  t~exp~   \w     \q     \k     \f   Frames
--------------------------------------------------------------------------
  1  \w    -87.00  30.00   1.00   90.00    --  -26.23   0.00-120.00  117
  2  \w    -94.00 -65.00   1.00   90.00    --  -26.23-179.00-120.00   29
  3  \w    -80.00  -1.00   1.00   90.00    --  -26.23 -38.00   0.00   79
  4  \w     59.00  86.00   1.00   90.00    --   26.70 179.00-120.00   27
  5  \w      5.00  81.00   1.00   90.00    --   26.70  57.00-180.00   76
;
_diffrn_measurement_device 'four-circle diffractometer'
_diffrn_measurement_device_type 'Xcalibur, Sapphire3'
_diffrn_measurement_method '\w scans'
_diffrn_orient_matrix_type 'CrysAlisPro convention (1999,Acta A55,543-557)'
_diffrn_orient_matrix_UB_11 0.0013880000
_diffrn_orient_matrix_UB_12 0.0278841000
_diffrn_orient_matrix_UB_13 -0.0252312000
_diffrn_orient_matrix_UB_21 0.0540672000
_diffrn_orient_matrix_UB_22 0.0005588000
_diffrn_orient_matrix_UB_23 0.0184839000
_diffrn_orient_matrix_UB_31 0.0032106000
_diffrn_orient_matrix_UB_32 -0.0218990000
_diffrn_orient_matrix_UB_33 -0.0316127000
_diffrn_radiation_monochromator graphite
_diffrn_radiation_probe x-ray
_diffrn_radiation_type 'Mo K\a'
_diffrn_radiation_wavelength 0.71073
_diffrn_radiation_xray_symbol K-L~3~
_diffrn_reflns_av_R_equivalents 0.1072
_diffrn_reflns_av_unetI/netI 0.1392
_diffrn_reflns_Laue_measured_fraction_full 1.000
_diffrn_reflns_Laue_measured_fraction_max 1.000
_diffrn_reflns_limit_h_max 16
_diffrn_reflns_limit_h_min -16
_diffrn_reflns_limit_k_max 24
_diffrn_reflns_limit_k_min -24
_diffrn_reflns_limit_l_max 20
_diffrn_reflns_limit_l_min -20
_diffrn_reflns_number 24180
_diffrn_reflns_point_group_measured_fraction_full 1.000
_diffrn_reflns_point_group_measured_fraction_max 1.000
_diffrn_reflns_theta_full 25.242
_diffrn_reflns_theta_max 25.349
_diffrn_reflns_theta_min 1.633
_diffrn_source 'fine-focus sealed X-ray tube'
_diffrn_source_type 'Enhance (Mo) X-ray Source'
_exptl_absorpt_coefficient_mu 0.211
_exptl_absorpt_correction_T_max 1.00000
_exptl_absorpt_correction_T_min 0.60267
_exptl_absorpt_correction_type multi-scan
_exptl_absorpt_process_details
;
CrysAlisPro 1.171.40.67a (Rigaku Oxford Diffraction, 2019)
Empirical absorption correction using spherical harmonics,
 implemented in SCALE3 ABSPACK scaling algorithm.
;
_exptl_crystal_colour colourless
_exptl_crystal_colour_primary colourless
_exptl_crystal_density_diffrn 1.207
_exptl_crystal_description plate
_exptl_crystal_F_000 1752
_exptl_crystal_recrystallization_method 'crystallized from THF'
_exptl_crystal_size_max 0.22
_exptl_crystal_size_mid 0.18
_exptl_crystal_size_min 0.12
_refine_diff_density_max 0.854
_refine_diff_density_min -0.792
_refine_diff_density_rms 0.085
_refine_ls_extinction_coef .
_refine_ls_extinction_method none
_refine_ls_goodness_of_fit_ref 1.048
_refine_ls_hydrogen_treatment constr
_refine_ls_matrix_type full
_refine_ls_number_parameters 448
_refine_ls_number_reflns 8204
_refine_ls_number_restraints 2
_refine_ls_restrained_S_all 1.048
_refine_ls_R_factor_all 0.1684
_refine_ls_R_factor_gt 0.0941
_refine_ls_shift/su_max 0.004
_refine_ls_shift/su_mean 0.000
_refine_ls_structure_factor_coef Fsqd
_refine_ls_weighting_details 'w=1/[\s^2^(Fo^2^)+(0.1277P)^2^+0.1049P] where P=(Fo^2^+2Fc^2^)/3'
_refine_ls_weighting_scheme calc
_refine_ls_wR_factor_gt 0.2326
_refine_ls_wR_factor_ref 0.2863
_reflns_Friedel_coverage 0.000
_reflns_Friedel_fraction_full .
_reflns_Friedel_fraction_max .
_reflns_number_gt 4299
_reflns_number_total 8204
_reflns_threshold_expression 'I > 2\s(I)'
_cod_data_source_file 2-meso.cif
_cod_data_source_block ppppiprb
_cod_original_cell_volume 4473.5(4)
_cod_database_code 1566180
_chemical_oxdiff_formula C44H51N2O4P4
_shelx_space_group_comment
;
The symmetry employed for this shelxl refinement is uniquely defined
by the following loop, which should always be used as a source of
symmetry information in preference to the above space-group names.
They are only intended as comments.
;
_shelx_estimated_absorpt_t_max 0.975
_shelx_estimated_absorpt_t_min 0.955
_reflns_odcompleteness_completeness 99.98
_reflns_odcompleteness_iscentric 1
_reflns_odcompleteness_theta 30.44
_olex2_refinement_description
;
1. Fixed Uiso
 At 1.2 times of:
  All C(H) groups, All C(H,H) groups
 At 1.5 times of:
  All C(H,H,H) groups
2. Uiso/Uaniso restraints and constraints
Uiso(O3) = Uiso(C40) = Uiso(C39) = Uiso(C38) = Uiso(C37) = Uiso(O4) = Uiso(C44)
= Uiso(C43) = Uiso(C42) = Uiso(C41)
Uiso(O5) = Uiso(C48) = Uiso(C47) = Uiso(C46) = Uiso(C45)
Uiso(O5) = Uiso(C45) = Uiso(C46) = Uiso(C47) = Uiso(C48) = Uiso(O6) = Uiso(C49)
= Uiso(C50) = Uiso(C51) = Uiso(C52) = Uiso(O7) = Uiso(C53) = Uiso(C54) =
Uiso(C55) = Uiso(C56)
3. Others
 1*[Sof(O5)+Sof(C45)+Sof(H45A)+Sof(H45B)+Sof(C46)+Sof(H46A)+Sof(H46B)+Sof(C47)+
 Sof(H47A)+Sof(H47B)+Sof(C48)+Sof(H48A)+Sof(H48B)]+1*[Sof(O6)+Sof(C49)+
 Sof(H49A)+Sof(H49B)+Sof(C50)+Sof(H50A)+Sof(H50B)+Sof(C51)+Sof(H51A)+Sof(H51B)+
 Sof(C52)+Sof(H52A)+Sof(H52B)]+1*[Sof(O7)+Sof(C53)+Sof(H53A)+Sof(H53B)+Sof(C54)+
 Sof(H54A)+Sof(H54B)+Sof(C55)+Sof(H55A)+Sof(H55B)+Sof(C56)+Sof(H56A)+Sof(H56B)]=
 1 with esd of 0.0001
 1*[Sof(O3)+Sof(C37)+Sof(H37A)+Sof(H37B)+Sof(C38)+Sof(H38A)+Sof(H38B)+Sof(C39)+
 Sof(H39A)+Sof(H39B)+Sof(C40)+Sof(H40A)+Sof(H40B)]+1*[Sof(O4)+Sof(C41)+
 Sof(H41A)+Sof(H41B)+Sof(C42)+Sof(H42A)+Sof(H42B)+Sof(C43)+Sof(H43A)+Sof(H43B)+
 Sof(C44)+Sof(H44A)+Sof(H44B)]=1 with esd of 0.0001
 Sof(O3)=Sof(C37)=Sof(H37A)=Sof(H37B)=Sof(C38)=Sof(H38A)=Sof(H38B)=Sof(C39)=
 Sof(H39A)=Sof(H39B)=Sof(C40)=Sof(H40A)=Sof(H40B)=FVAR(1)
 Sof(O4)=Sof(C41)=Sof(H41A)=Sof(H41B)=Sof(C42)=Sof(H42A)=Sof(H42B)=Sof(C43)=
 Sof(H43A)=Sof(H43B)=Sof(C44)=Sof(H44A)=Sof(H44B)=FVAR(2)
 Sof(O5)=Sof(C45)=Sof(H45A)=Sof(H45B)=Sof(C46)=Sof(H46A)=Sof(H46B)=Sof(C47)=
 Sof(H47A)=Sof(H47B)=Sof(C48)=Sof(H48A)=Sof(H48B)=FVAR(3)
 Sof(O6)=Sof(C49)=Sof(H49A)=Sof(H49B)=Sof(C50)=Sof(H50A)=Sof(H50B)=Sof(C51)=
 Sof(H51A)=Sof(H51B)=Sof(C52)=Sof(H52A)=Sof(H52B)=FVAR(4)
 Sof(O7)=Sof(C53)=Sof(H53A)=Sof(H53B)=Sof(C54)=Sof(H54A)=Sof(H54B)=Sof(C55)=
 Sof(H55A)=Sof(H55B)=Sof(C56)=Sof(H56A)=Sof(H56B)=FVAR(5)
4.a Free rotating group:
 O3(C37,C38,C39,C40), O4(C41,C42,C43,C44), O5(C45,C46,C47,C48), O6(C49,C50,C51,
 C52), O7(C53,C54,C55,C56)
4.b Ternary CH refined with riding coordinates:
 C15(H15), C18(H18), C27(H27), C30(H30)
4.c Secondary CH2 refined with riding coordinates:
 C37(H37A,H37B), C38(H38A,H38B), C39(H39A,H39B), C40(H40A,H40B), C41(H41A,
 H41B), C42(H42A,H42B), C43(H43A,H43B), C44(H44A,H44B), C45(H45A,H45B),
 C46(H46A,H46B), C47(H47A,H47B), C48(H48A,H48B), C49(H49A,H49B), C50(H50A,H50B),
  C51(H51A,H51B), C52(H52A,H52B), C53(H53A,H53B), C54(H54A,H54B), C55(H55A,
 H55B), C56(H56A,H56B)
4.d Aromatic/amide H refined with riding coordinates:
 C11(H11), C12(H12), C13(H13), C23(H23), C24(H24), C25(H25)
4.e Idealised Me refined as rotating group:
 C6(H6A,H6B,H6C), C7(H7A,H7B,H7C), C8(H8A,H8B,H8C), C16(H16A,H16B,H16C),
 C17(H17A,H17B,H17C), C19(H19A,H19B,H19C), C20(H20A,H20B,H20C), C28(H28A,H28B,
 H28C), C29(H29A,H29B,H29C), C31(H31A,H31B,H31C), C32(H32A,H32B,H32C), C34(H34A,
 H34B,H34C), C35(H35A,H35B,H35C), C36(H36A,H36B,H36C)
;
_olex2_exptl_crystal_mounting_method tip-mounted
_olex2_submission_special_instructions 'No special instructions were received'
_oxdiff_exptl_absorpt_empirical_details
;
Empirical correction (ABSPACK) includes:
- Absorption correction using spherical harmonics
- Frame scaling
;
_oxdiff_exptl_absorpt_empirical_full_max 2.020
_oxdiff_exptl_absorpt_empirical_full_min 0.813

loop_
_space_group_symop_operation_xyz
'x, y, z'
'-x, y+1/2, -z+1/2'
'-x, -y, -z'
'x, -y-1/2, z-1/2'

loop_
_atom_site_label
_atom_site_type_symbol
_atom_site_fract_x
_atom_site_fract_y
_atom_site_fract_z
_atom_site_U_iso_or_equiv
_atom_site_adp_type
_atom_site_occupancy
_atom_site_site_symmetry_order
_atom_site_calc_flag
_atom_site_refinement_flags_posn
_atom_site_refinement_flags_adp
_atom_site_refinement_flags_occupancy
_atom_site_disorder_assembly
_atom_site_disorder_group
P1 P 0.10922(12) 0.32194(8) 0.74918(9) 0.0396(4) Uani 1 1 d . . . . .
P2 P -0.01173(12) 0.24739(8) 0.71590(10) 0.0436(4) Uani 1 1 d . . . . .
P3 P 0.18719(12) 0.29305(7) 0.66099(8) 0.0357(4) Uani 1 1 d . . . . .
P4 P 0.31108(12) 0.36516(7) 0.70423(9) 0.0395(4) Uani 1 1 d . . . . .
O1 O 0.0632(3) 0.43989(19) 0.6655(2) 0.0453(10) Uani 1 1 d . . . . .
O2 O 0.2257(3) 0.17280(18) 0.7411(2) 0.0397(10) Uani 1 1 d . . . . .
N1 N -0.0714(3) 0.3668(2) 0.6373(2) 0.0297(10) Uani 1 1 d . . . . .
N2 N 0.3602(3) 0.2467(2) 0.7858(2) 0.0293(10) Uani 1 1 d . . . . .
C1 C 0.0309(4) 0.3851(3) 0.6779(3) 0.0386(14) Uani 1 1 d . . . . .
C2 C -0.1003(4) 0.3016(3) 0.6523(3) 0.0350(13) Uani 1 1 d . . . . .
C3 C 0.2605(4) 0.2281(3) 0.7348(3) 0.0346(13) Uani 1 1 d . . . . .
C4 C 0.3931(4) 0.3121(3) 0.7747(3) 0.0340(13) Uani 1 1 d . . . . .
C5 C 0.5015(4) 0.3360(3) 0.8252(3) 0.0379(14) Uani 1 1 d . . . . .
C6 C 0.5829(4) 0.2918(3) 0.8116(4) 0.0444(15) Uani 1 1 d . . . . .
H6A H 0.580247 0.247970 0.833564 0.067 Uiso 1 1 calc R U . . .
H6B H 0.649126 0.310970 0.839902 0.067 Uiso 1 1 calc R U . . .
H6C H 0.570486 0.288719 0.752669 0.067 Uiso 1 1 calc R U . . .
C7 C 0.5171(5) 0.4069(3) 0.7975(4) 0.0579(18) Uani 1 1 d . . . . .
H7A H 0.507867 0.406483 0.739012 0.087 Uiso 1 1 calc R U . . .
H7B H 0.584890 0.421859 0.829575 0.087 Uiso 1 1 calc R U . . .
H7C H 0.468163 0.436555 0.806428 0.087 Uiso 1 1 calc R U . . .
C8 C 0.5174(4) 0.3400(3) 0.9191(3) 0.0423(14) Uani 1 1 d . . . . .
H8A H 0.465648 0.367975 0.926474 0.063 Uiso 1 1 calc R U . . .
H8B H 0.583550 0.358625 0.949339 0.063 Uiso 1 1 calc R U . . .
H8C H 0.513059 0.296008 0.939919 0.063 Uiso 1 1 calc R U . . .
C9 C 0.4154(4) 0.1958(2) 0.8466(3) 0.0262(11) Uani 1 1 d . . . . .
C10 C 0.4697(4) 0.1462(3) 0.8223(3) 0.0352(13) Uani 1 1 d . . . . .
C11 C 0.5176(4) 0.0977(3) 0.8803(3) 0.0373(13) Uani 1 1 d . . . . .
H11 H 0.555442 0.064734 0.866248 0.045 Uiso 1 1 calc R U . . .
C12 C 0.5105(4) 0.0968(3) 0.9589(3) 0.0404(14) Uani 1 1 d . . . . .
H12 H 0.545018 0.064338 0.997637 0.048 Uiso 1 1 calc R U . . .
C13 C 0.4525(4) 0.1440(3) 0.9801(3) 0.0342(13) Uani 1 1 d . . . . .
H13 H 0.447278 0.142341 1.032844 0.041 Uiso 1 1 calc R U . . .
C14 C 0.4015(4) 0.1941(3) 0.9246(3) 0.0303(12) Uani 1 1 d . . . . .
C15 C 0.4727(4) 0.1431(3) 0.7338(3) 0.0369(13) Uani 1 1 d . . . . .
H15 H 0.451741 0.186816 0.707175 0.044 Uiso 1 1 calc R U . . .
C16 C 0.3966(5) 0.0912(3) 0.6831(3) 0.0422(14) Uani 1 1 d . . . . .
H16A H 0.412832 0.048572 0.710632 0.063 Uiso 1 1 calc R U . . .
H16B H 0.399937 0.087918 0.628099 0.063 Uiso 1 1 calc R U . . .
H16C H 0.328886 0.104112 0.678603 0.063 Uiso 1 1 calc R U . . .
C17 C 0.5793(5) 0.1268(3) 0.7324(4) 0.0528(17) Uani 1 1 d . . . . .
H17A H 0.628462 0.157274 0.768449 0.079 Uiso 1 1 calc R U . . .
H17B H 0.578509 0.131148 0.676178 0.079 Uiso 1 1 calc R U . . .
H17C H 0.597454 0.081864 0.751601 0.079 Uiso 1 1 calc R U . . .
C18 C 0.3307(4) 0.2410(3) 0.9470(3) 0.0352(13) Uani 1 1 d . . . . .
H18 H 0.316597 0.279041 0.908291 0.042 Uiso 1 1 calc R U . . .
C19 C 0.3762(5) 0.2688(3) 1.0368(3) 0.0496(16) Uani 1 1 d . . . . .
H19A H 0.329249 0.299972 1.045978 0.074 Uiso 1 1 calc R U . . .
H19B H 0.439595 0.290996 1.044344 0.074 Uiso 1 1 calc R U . . .
H19C H 0.388225 0.232656 1.076199 0.074 Uiso 1 1 calc R U . . .
C20 C 0.2291(4) 0.2065(3) 0.9346(4) 0.0451(15) Uani 1 1 d . . . . .
H20A H 0.239841 0.171425 0.975270 0.068 Uiso 1 1 calc R U . . .
H20B H 0.201822 0.187886 0.879239 0.068 Uiso 1 1 calc R U . . .
H20C H 0.181779 0.238504 0.941697 0.068 Uiso 1 1 calc R U . . .
C21 C -0.1352(4) 0.4172(3) 0.5816(3) 0.0303(12) Uani 1 1 d . . . . .
C22 C -0.1822(4) 0.4664(3) 0.6136(3) 0.0391(14) Uani 1 1 d . . . . .
C23 C -0.2454(4) 0.5125(3) 0.5588(3) 0.0415(14) Uani 1 1 d . . . . .
H23 H -0.280429 0.543932 0.578415 0.050 Uiso 1 1 calc R U . . .
C24 C -0.2564(4) 0.5120(3) 0.4759(4) 0.0401(14) Uani 1 1 d . . . . .
H24 H -0.299798 0.542772 0.439467 0.048 Uiso 1 1 calc R U . . .
C25 C -0.2034(4) 0.4659(3) 0.4449(3) 0.0374(14) Uani 1 1 d . . . . .
H25 H -0.209814 0.467672 0.388873 0.045 Uiso 1 1 calc R U . . .
C26 C -0.1416(4) 0.4177(3) 0.4969(3) 0.0313(12) Uani 1 1 d . . . . .
C27 C -0.0800(4) 0.3708(3) 0.4639(3) 0.0365(13) Uani 1 1 d . . . . .
H27 H -0.058850 0.332689 0.502413 0.044 Uiso 1 1 calc R U . . .
C28 C -0.1388(5) 0.3438(3) 0.3773(3) 0.0528(17) Uani 1 1 d . . . . .
H28A H -0.202758 0.325729 0.376051 0.079 Uiso 1 1 calc R U . . .
H28B H -0.099706 0.309366 0.363706 0.079 Uiso 1 1 calc R U . . .
H28C H -0.151422 0.379370 0.337029 0.079 Uiso 1 1 calc R U . . .
C29 C 0.0159(5) 0.4055(3) 0.4628(4) 0.0481(16) Uani 1 1 d . . . . .
H29A H -0.002771 0.445053 0.428934 0.072 Uiso 1 1 calc R U . . .
H29B H 0.052945 0.375835 0.439880 0.072 Uiso 1 1 calc R U . . .
H29C H 0.058071 0.417526 0.518988 0.072 Uiso 1 1 calc R U . . .
C30 C -0.1610(5) 0.4724(3) 0.7090(3) 0.0523(18) Uani 1 1 d . . . . .
H30 H -0.130865 0.430437 0.736438 0.063 Uiso 1 1 calc R U . . .
C31 C -0.0825(6) 0.5293(4) 0.7434(4) 0.072(2) Uani 1 1 d . . . . .
H31A H -0.022375 0.519897 0.730814 0.107 Uiso 1 1 calc R U . . .
H31B H -0.064574 0.532591 0.802988 0.107 Uiso 1 1 calc R U . . .
H31C H -0.111799 0.570809 0.717631 0.107 Uiso 1 1 calc R U . . .
C32 C -0.2571(6) 0.4868(4) 0.7280(4) 0.075(2) Uani 1 1 d . . . . .
H32A H -0.283951 0.529659 0.705476 0.113 Uiso 1 1 calc R U . . .
H32B H -0.240841 0.486845 0.787548 0.113 Uiso 1 1 calc R U . . .
H32C H -0.307243 0.452869 0.702843 0.113 Uiso 1 1 calc R U . . .
C33 C -0.2120(5) 0.2788(3) 0.6158(3) 0.0441(15) Uani 1 1 d . . . . .
C34 C -0.2200(5) 0.2038(3) 0.6383(4) 0.066(2) Uani 1 1 d . . . . .
H34A H -0.287481 0.187538 0.607339 0.098 Uiso 1 1 calc R U . . .
H34B H -0.206565 0.199751 0.697245 0.098 Uiso 1 1 calc R U . . .
H34C H -0.170884 0.177943 0.623945 0.098 Uiso 1 1 calc R U . . .
C35 C -0.2545(5) 0.2803(3) 0.5183(3) 0.0523(17) Uani 1 1 d . . . . .
H35A H -0.209640 0.255699 0.497644 0.078 Uiso 1 1 calc R U . . .
H35B H -0.259039 0.325742 0.499301 0.078 Uiso 1 1 calc R U . . .
H35C H -0.321214 0.260301 0.497742 0.078 Uiso 1 1 calc R U . . .
C36 C -0.2795(5) 0.3198(4) 0.6491(4) 0.0571(18) Uani 1 1 d . . . . .
H36A H -0.283478 0.364776 0.628532 0.086 Uiso 1 1 calc R U . . .
H36B H -0.251350 0.320115 0.709250 0.086 Uiso 1 1 calc R U . . .
H36C H -0.346719 0.300612 0.630627 0.086 Uiso 1 1 calc R U . . .
O3 O 0.6379(7) 0.0218(5) 0.5955(7) 0.0833(14) Uiso 0.507(3) 1 d G . P A 2
C37 C 0.7404(9) 0.0363(6) 0.6518(5) 0.0833(14) Uiso 0.507(3) 1 d G . P A 2
H37A H 0.752227 0.017215 0.706624 0.100 Uiso 0.507(3) 1 calc R U P A 2
H37B H 0.751198 0.084225 0.657822 0.100 Uiso 0.507(3) 1 calc R U P A 2
C38 C 0.8126(6) 0.0049(6) 0.6126(7) 0.0833(14) Uiso 0.507(3) 1 d G . P A 2
H38A H 0.827280 -0.041429 0.629334 0.100 Uiso 0.507(3) 1 calc R U P A 2
H38B H 0.876185 0.029560 0.627404 0.100 Uiso 0.507(3) 1 calc R U P A 2
C39 C 0.7492(9) 0.0109(6) 0.5184(6) 0.0833(14) Uiso 0.507(3) 1 d G . P A 2
H39A H 0.754472 0.055323 0.497444 0.100 Uiso 0.507(3) 1 calc R U P A 2
H39B H 0.769944 -0.021919 0.485892 0.100 Uiso 0.507(3) 1 calc R U P A 2
C40 C 0.6410(7) -0.0030(6) 0.5170(6) 0.0833(14) Uiso 0.507(3) 1 d G . P A 2
H40A H 0.590754 0.019821 0.470204 0.100 Uiso 0.507(3) 1 calc R U P A 2
H40B H 0.626736 -0.050544 0.511778 0.100 Uiso 0.507(3) 1 calc R U P A 2
O4 O 0.7403(9) 0.0096(5) 0.6639(5) 0.0833(14) Uiso 0.493(3) 1 d G . P B 1
C41 C 0.8091(7) -0.0141(6) 0.6242(7) 0.0833(14) Uiso 0.493(3) 1 d G . P B 1
H41A H 0.862598 -0.041380 0.662808 0.100 Uiso 0.493(3) 1 calc R U P B 1
H41B H 0.840586 0.023337 0.606514 0.100 Uiso 0.493(3) 1 calc R U P B 1
C42 C 0.7444(10) -0.0555(6) 0.5482(7) 0.0833(14) Uiso 0.493(3) 1 d G . P B 1
H42A H 0.739397 -0.101730 0.563410 0.100 Uiso 0.493(3) 1 calc R U P B 1
H42B H 0.771894 -0.053841 0.503576 0.100 Uiso 0.493(3) 1 calc R U P B 1
C43 C 0.6405(8) -0.0198(7) 0.5229(6) 0.0833(14) Uiso 0.493(3) 1 d G . P B 1
H43A H 0.638845 0.019856 0.489688 0.100 Uiso 0.493(3) 1 calc R U P B 1
H43B H 0.584895 -0.049237 0.491888 0.100 Uiso 0.493(3) 1 calc R U P B 1
C44 C 0.6362(8) -0.0017(6) 0.6089(8) 0.0833(14) Uiso 0.493(3) 1 d G . P B 1
H44A H 0.595556 0.038324 0.604791 0.100 Uiso 0.493(3) 1 calc R U P B 1
H44B H 0.605977 -0.037884 0.629823 0.100 Uiso 0.493(3) 1 calc R U P B 1
O5 O -0.0216(12) 0.3640(7) 0.9010(8) 0.112(2) Uiso 0.407(3) 1 d G . P C 3
C45 C 0.0639(9) 0.3689(9) 0.9791(10) 0.112(2) Uiso 0.407(3) 1 d G . P C 3
H45A H 0.118278 0.395199 0.971840 0.134 Uiso 0.407(3) 1 calc R U P C 3
H45B H 0.090335 0.324790 0.999034 0.134 Uiso 0.407(3) 1 calc R U P C 3
C46 C 0.0236(13) 0.4030(10) 1.0416(8) 0.112(2) Uiso 0.407(3) 1 d G . P C 3
H46A H 0.027211 0.451329 1.038561 0.134 Uiso 0.407(3) 1 calc R U P C 3
H46B H 0.060972 0.388616 1.098672 0.134 Uiso 0.407(3) 1 calc R U P C 3
C47 C -0.0877(12) 0.3784(10) 1.0107(10) 0.112(2) Uiso 0.407(3) 1 d G . P C 3
H47A H -0.092669 0.333808 1.031226 0.134 Uiso 0.407(3) 1 calc R U P C 3
H47B H -0.131098 0.408540 1.027385 0.134 Uiso 0.407(3) 1 calc R U P C 3
C48 C -0.1149(9) 0.3787(9) 0.9153(9) 0.112(2) Uiso 0.407(3) 1 d G . P C 3
H48A H -0.166395 0.345209 0.888977 0.134 Uiso 0.407(3) 1 calc R U P C 3
H48B H -0.141163 0.422155 0.892218 0.134 Uiso 0.407(3) 1 calc R U P C 3
O6 O -0.0029(15) 0.3193(7) 0.9774(13) 0.112(2) Uiso 0.316(3) 1 d G . P D 4
C49 C 0.0650(14) 0.3680(11) 1.0318(12) 0.112(2) Uiso 0.316(3) 1 d G . P D 4
H49A H 0.135103 0.358981 1.037352 0.134 Uiso 0.316(3) 1 calc R U P D 4
H49B H 0.060243 0.366790 1.087001 0.134 Uiso 0.316(3) 1 calc R U P D 4
C50 C 0.0309(18) 0.4365(8) 0.9906(15) 0.112(2) Uiso 0.316(3) 1 d G . P D 4
H50A H 0.063529 0.446889 0.950709 0.134 Uiso 0.316(3) 1 calc R U P D 4
H50B H 0.045349 0.471790 1.032170 0.134 Uiso 0.316(3) 1 calc R U P D 4
C51 C -0.0847(16) 0.4257(9) 0.9467(15) 0.112(2) Uiso 0.316(3) 1 d G . P D 4
H51A H -0.120662 0.430881 0.985364 0.134 Uiso 0.316(3) 1 calc R U P D 4
H51B H -0.113302 0.456221 0.899967 0.134 Uiso 0.316(3) 1 calc R U P D 4
C52 C -0.0884(15) 0.3531(10) 0.9166(13) 0.112(2) Uiso 0.316(3) 1 d G . P D 4
H52A H -0.152128 0.332065 0.913244 0.134 Uiso 0.316(3) 1 calc R U P D 4
H52B H -0.082987 0.351519 0.861574 0.134 Uiso 0.316(3) 1 calc R U P D 4
O7 O 0.0406(14) 0.3700(11) 1.0462(12) 0.112(2) Uiso 0.277(3) 1 d G . P E 5
C53 C 0.0303(18) 0.3335(13) 0.9707(15) 0.112(2) Uiso 0.277(3) 1 d G . P E 5
H53A H 0.058224 0.288778 0.984341 0.134 Uiso 0.277(3) 1 calc R U P E 5
H53B H 0.066372 0.356231 0.939489 0.134 Uiso 0.277(3) 1 calc R U P E 5
C54 C -0.085(2) 0.3303(12) 0.9192(14) 0.112(2) Uiso 0.277(3) 1 d G . P E 5
H54A H -0.116365 0.292110 0.934850 0.134 Uiso 0.277(3) 1 calc R U P E 5
H54B H -0.097326 0.328511 0.859517 0.134 Uiso 0.277(3) 1 calc R U P E 5
C55 C -0.1221(16) 0.3965(13) 0.9438(15) 0.112(2) Uiso 0.277(3) 1 d G . P E 5
H55A H -0.110353 0.433822 0.912049 0.134 Uiso 0.277(3) 1 calc R U P E 5
H55B H -0.194120 0.394471 0.935767 0.134 Uiso 0.277(3) 1 calc R U P E 5
C56 C -0.0553(19) 0.4016(12) 1.0370(14) 0.112(2) Uiso 0.277(3) 1 d G . P E 5
H56A H -0.044555 0.448039 1.054237 0.134 Uiso 0.277(3) 1 calc R U P E 5
H56B H -0.087787 0.378982 1.071074 0.134 Uiso 0.277(3) 1 calc R U P E 5

loop_
_atom_site_aniso_label
_atom_site_aniso_U_11
_atom_site_aniso_U_22
_atom_site_aniso_U_33
_atom_site_aniso_U_23
_atom_site_aniso_U_13
_atom_site_aniso_U_12
P1 0.0377(9) 0.0481(9) 0.0361(8) 0.0033(7) 0.0169(7) 0.0068(7)
P2 0.0362(9) 0.0456(9) 0.0499(10) 0.0153(8) 0.0163(8) 0.0052(7)
P3 0.0374(9) 0.0406(9) 0.0291(8) 0.0048(7) 0.0118(7) 0.0086(7)
P4 0.0457(10) 0.0352(8) 0.0397(9) 0.0108(7) 0.0180(7) 0.0028(7)
O1 0.030(2) 0.041(2) 0.058(3) 0.005(2) 0.008(2) 0.0065(19)
O2 0.032(2) 0.035(2) 0.048(2) -0.0001(19) 0.0089(19) -0.0001(18)
N1 0.018(2) 0.044(3) 0.024(2) 0.002(2) 0.0041(19) -0.001(2)
N2 0.034(3) 0.029(2) 0.029(2) 0.002(2) 0.016(2) 0.002(2)
C1 0.036(3) 0.045(4) 0.040(3) -0.010(3) 0.020(3) -0.002(3)
C2 0.035(3) 0.043(3) 0.029(3) 0.002(3) 0.014(3) 0.003(3)
C3 0.040(3) 0.038(3) 0.029(3) -0.001(3) 0.016(3) 0.005(3)
C4 0.040(3) 0.038(3) 0.031(3) -0.002(3) 0.021(3) -0.001(3)
C5 0.042(4) 0.029(3) 0.046(3) 0.008(3) 0.019(3) -0.006(3)
C6 0.032(3) 0.056(4) 0.045(3) -0.003(3) 0.014(3) -0.015(3)
C7 0.062(5) 0.045(4) 0.063(4) 0.007(3) 0.018(4) -0.015(3)
C8 0.039(4) 0.040(3) 0.044(3) -0.005(3) 0.009(3) -0.005(3)
C9 0.025(3) 0.025(3) 0.026(3) 0.005(2) 0.005(2) 0.000(2)
C10 0.028(3) 0.039(3) 0.036(3) 0.002(3) 0.009(3) -0.003(3)
C11 0.031(3) 0.033(3) 0.046(3) 0.003(3) 0.012(3) 0.003(3)
C12 0.030(3) 0.040(3) 0.045(3) 0.011(3) 0.005(3) 0.000(3)
C13 0.034(3) 0.037(3) 0.029(3) 0.000(3) 0.007(3) -0.008(3)
C14 0.028(3) 0.033(3) 0.027(3) 0.001(2) 0.005(2) -0.004(2)
C15 0.036(3) 0.037(3) 0.043(3) 0.006(3) 0.021(3) 0.009(3)
C16 0.056(4) 0.035(3) 0.042(3) -0.007(3) 0.026(3) 0.001(3)
C17 0.048(4) 0.061(4) 0.060(4) -0.002(3) 0.033(3) 0.011(3)
C18 0.042(3) 0.038(3) 0.029(3) 0.005(3) 0.016(3) -0.004(3)
C19 0.068(5) 0.052(4) 0.034(3) 0.001(3) 0.024(3) -0.003(3)
C20 0.045(4) 0.050(4) 0.046(3) -0.001(3) 0.023(3) 0.001(3)
C21 0.021(3) 0.040(3) 0.030(3) 0.004(3) 0.010(2) -0.001(2)
C22 0.034(3) 0.046(3) 0.044(3) -0.002(3) 0.022(3) 0.000(3)
C23 0.038(3) 0.041(3) 0.048(4) 0.007(3) 0.018(3) 0.012(3)
C24 0.028(3) 0.039(3) 0.050(4) 0.010(3) 0.009(3) -0.002(3)
C25 0.038(3) 0.041(3) 0.033(3) 0.002(3) 0.012(3) -0.009(3)
C26 0.032(3) 0.036(3) 0.026(3) 0.003(2) 0.009(2) -0.010(2)
C27 0.041(3) 0.044(3) 0.028(3) -0.003(3) 0.017(3) -0.004(3)
C28 0.060(4) 0.058(4) 0.039(3) -0.010(3) 0.016(3) -0.007(3)
C29 0.048(4) 0.052(4) 0.058(4) 0.000(3) 0.034(3) 0.004(3)
C30 0.056(4) 0.069(4) 0.036(3) 0.008(3) 0.022(3) 0.027(4)
C31 0.070(5) 0.083(5) 0.045(4) -0.020(4) -0.001(4) 0.023(4)
C32 0.096(6) 0.093(6) 0.058(4) 0.011(4) 0.053(4) 0.042(5)
C33 0.040(4) 0.054(4) 0.038(3) 0.009(3) 0.014(3) -0.006(3)
C34 0.054(4) 0.067(5) 0.072(5) 0.025(4) 0.018(4) -0.021(4)
C35 0.051(4) 0.062(4) 0.038(3) 0.008(3) 0.009(3) -0.019(3)
C36 0.036(4) 0.094(5) 0.043(4) 0.011(4) 0.016(3) -0.001(4)

loop_
_atom_type_symbol
_atom_type_description
_atom_type_scat_dispersion_real
_atom_type_scat_dispersion_imag
_atom_type_scat_source
C C 0.0033 0.0016 'International Tables Vol C Tables 4.2.6.8 and 6.1.1.4'
H H 0.0000 0.0000 'International Tables Vol C Tables 4.2.6.8 and 6.1.1.4'
N N 0.0061 0.0033 'International Tables Vol C Tables 4.2.6.8 and 6.1.1.4'
O O 0.0106 0.0060 'International Tables Vol C Tables 4.2.6.8 and 6.1.1.4'
P P 0.1023 0.0942 'International Tables Vol C Tables 4.2.6.8 and 6.1.1.4'

loop_
_geom_angle_atom_site_label_1
_geom_angle_atom_site_label_2
_geom_angle_atom_site_label_3
_geom_angle
_geom_angle_site_symmetry_1
_geom_angle_site_symmetry_3
P2 P1 P3 99.82(8) . .
C1 P1 P2 94.2(2) . .
C1 P1 P3 92.99(18) . .
C2 P2 P1 93.0(2) . .
P4 P3 P1 97.11(8) . .
C3 P3 P1 90.51(17) . .
C3 P3 P4 93.0(2) . .
C4 P4 P3 94.7(2) . .
C1 N1 C2 117.4(4) . .
C1 N1 C21 115.2(4) . .
C2 N1 C21 127.4(4) . .
C3 N2 C4 117.3(4) . .
C3 N2 C9 114.3(4) . .
C4 N2 C9 128.4(4) . .
O1 C1 P1 124.0(4) . .
O1 C1 N1 121.4(5) . .
N1 C1 P1 114.5(4) . .
N1 C2 P2 120.6(4) . .
N1 C2 C33 121.2(5) . .
C33 C2 P2 118.2(4) . .
O2 C3 P3 123.5(4) . .
O2 C3 N2 121.4(5) . .
N2 C3 P3 115.1(4) . .
N2 C4 P4 119.8(4) . .
N2 C4 C5 121.1(5) . .
C5 C4 P4 119.1(4) . .
C4 C5 C7 109.6(5) . .
C4 C5 C8 110.4(4) . .
C6 C5 C4 112.3(4) . .
C6 C5 C7 106.9(5) . .
C6 C5 C8 110.6(5) . .
C7 C5 C8 106.8(5) . .
C5 C6 H6A 109.5 . .
C5 C6 H6B 109.5 . .
C5 C6 H6C 109.5 . .
H6A C6 H6B 109.5 . .
H6A C6 H6C 109.5 . .
H6B C6 H6C 109.5 . .
C5 C7 H7A 109.5 . .
C5 C7 H7B 109.5 . .
C5 C7 H7C 109.5 . .
H7A C7 H7B 109.5 . .
H7A C7 H7C 109.5 . .
H7B C7 H7C 109.5 . .
C5 C8 H8A 109.5 . .
C5 C8 H8B 109.5 . .
C5 C8 H8C 109.5 . .
H8A C8 H8B 109.5 . .
H8A C8 H8C 109.5 . .
H8B C8 H8C 109.5 . .
C10 C9 N2 119.1(4) . .
C10 C9 C14 122.4(5) . .
C14 C9 N2 118.0(4) . .
C9 C10 C15 122.2(5) . .
C11 C10 C9 117.5(5) . .
C11 C10 C15 120.3(5) . .
C10 C11 H11 119.3 . .
C10 C11 C12 121.4(5) . .
C12 C11 H11 119.3 . .
C11 C12 H12 119.9 . .
C13 C12 C11 120.2(5) . .
C13 C12 H12 119.9 . .
C12 C13 H13 119.2 . .
C12 C13 C14 121.5(5) . .
C14 C13 H13 119.2 . .
C9 C14 C18 123.2(4) . .
C13 C14 C9 116.7(5) . .
C13 C14 C18 120.0(4) . .
C10 C15 H15 108.3 . .
C10 C15 C17 113.3(5) . .
C16 C15 C10 109.2(4) . .
C16 C15 H15 108.3 . .
C16 C15 C17 109.5(5) . .
C17 C15 H15 108.3 . .
C15 C16 H16A 109.5 . .
C15 C16 H16B 109.5 . .
C15 C16 H16C 109.5 . .
H16A C16 H16B 109.5 . .
H16A C16 H16C 109.5 . .
H16B C16 H16C 109.5 . .
C15 C17 H17A 109.5 . .
C15 C17 H17B 109.5 . .
C15 C17 H17C 109.5 . .
H17A C17 H17B 109.5 . .
H17A C17 H17C 109.5 . .
H17B C17 H17C 109.5 . .
C14 C18 H18 107.7 . .
C14 C18 C19 113.7(5) . .
C14 C18 C20 110.4(4) . .
C19 C18 H18 107.7 . .
C20 C18 H18 107.7 . .
C20 C18 C19 109.5(5) . .
C18 C19 H19A 109.5 . .
C18 C19 H19B 109.5 . .
C18 C19 H19C 109.5 . .
H19A C19 H19B 109.5 . .
H19A C19 H19C 109.5 . .
H19B C19 H19C 109.5 . .
C18 C20 H20A 109.5 . .
C18 C20 H20B 109.5 . .
C18 C20 H20C 109.5 . .
H20A C20 H20B 109.5 . .
H20A C20 H20C 109.5 . .
H20B C20 H20C 109.5 . .
C22 C21 N1 119.8(4) . .
C22 C21 C26 121.8(5) . .
C26 C21 N1 118.2(4) . .
C21 C22 C30 121.7(5) . .
C23 C22 C21 118.8(5) . .
C23 C22 C30 119.5(5) . .
C22 C23 H23 120.0 . .
C24 C23 C22 120.1(5) . .
C24 C23 H23 120.0 . .
C23 C24 H24 119.4 . .
C23 C24 C25 121.2(5) . .
C25 C24 H24 119.4 . .
C24 C25 H25 119.6 . .
C26 C25 C24 120.7(5) . .
C26 C25 H25 119.6 . .
C21 C26 C27 122.6(5) . .
C25 C26 C21 117.1(5) . .
C25 C26 C27 120.1(4) . .
C26 C27 H27 107.9 . .
C26 C27 C29 110.3(5) . .
C28 C27 C26 113.6(5) . .
C28 C27 H27 107.9 . .
C28 C27 C29 109.0(5) . .
C29 C27 H27 107.9 . .
C27 C28 H28A 109.5 . .
C27 C28 H28B 109.5 . .
C27 C28 H28C 109.5 . .
H28A C28 H28B 109.5 . .
H28A C28 H28C 109.5 . .
H28B C28 H28C 109.5 . .
C27 C29 H29A 109.5 . .
C27 C29 H29B 109.5 . .
C27 C29 H29C 109.5 . .
H29A C29 H29B 109.5 . .
H29A C29 H29C 109.5 . .
H29B C29 H29C 109.5 . .
C22 C30 H30 108.8 . .
C31 C30 C22 107.3(5) . .
C31 C30 H30 108.8 . .
C32 C30 C22 112.8(5) . .
C32 C30 H30 108.8 . .
C32 C30 C31 110.1(6) . .
C30 C31 H31A 109.5 . .
C30 C31 H31B 109.5 . .
C30 C31 H31C 109.5 . .
H31A C31 H31B 109.5 . .
H31A C31 H31C 109.5 . .
H31B C31 H31C 109.5 . .
C30 C32 H32A 109.5 . .
C30 C32 H32B 109.5 . .
C30 C32 H32C 109.5 . .
H32A C32 H32B 109.5 . .
H32A C32 H32C 109.5 . .
H32B C32 H32C 109.5 . .
C2 C33 C34 109.8(5) . .
C2 C33 C35 111.9(5) . .
C35 C33 C34 104.3(5) . .
C36 C33 C2 111.9(5) . .
C36 C33 C34 108.6(5) . .
C36 C33 C35 109.9(5) . .
C33 C34 H34A 109.5 . .
C33 C34 H34B 109.5 . .
C33 C34 H34C 109.5 . .
H34A C34 H34B 109.5 . .
H34A C34 H34C 109.5 . .
H34B C34 H34C 109.5 . .
C33 C35 H35A 109.5 . .
C33 C35 H35B 109.5 . .
C33 C35 H35C 109.5 . .
H35A C35 H35B 109.5 . .
H35A C35 H35C 109.5 . .
H35B C35 H35C 109.5 . .
C33 C36 H36A 109.5 . .
C33 C36 H36B 109.5 . .
C33 C36 H36C 109.5 . .
H36A C36 H36B 109.5 . .
H36A C36 H36C 109.5 . .
H36B C36 H36C 109.5 . .
C37 O3 C40 109.4 . .
O3 C37 H37A 110.4 . .
O3 C37 H37B 110.4 . .
O3 C37 C38 106.4 . .
H37A C37 H37B 108.6 . .
C38 C37 H37A 110.4 . .
C38 C37 H37B 110.4 . .
C37 C38 H38A 111.5 . .
C37 C38 H38B 111.5 . .
C37 C38 C39 101.5 . .
H38A C38 H38B 109.3 . .
C39 C38 H38A 111.5 . .
C39 C38 H38B 111.5 . .
C38 C39 H39A 111.5 . .
C38 C39 H39B 111.5 . .
H39A C39 H39B 109.3 . .
C40 C39 C38 101.5 . .
C40 C39 H39A 111.5 . .
C40 C39 H39B 111.5 . .
O3 C40 C39 106.4 . .
O3 C40 H40A 110.5 . .
O3 C40 H40B 110.5 . .
C39 C40 H40A 110.5 . .
C39 C40 H40B 110.5 . .
H40A C40 H40B 108.6 . .
C44 O4 C41 109.5 . .
O4 C41 H41A 110.5 . .
O4 C41 H41B 110.5 . .
O4 C41 C42 106.4 . .
H41A C41 H41B 108.6 . .
C42 C41 H41A 110.5 . .
C42 C41 H41B 110.5 . .
C41 C42 H42A 111.5 . .
C41 C42 H42B 111.5 . .
C41 C42 C43 101.5 . .
H42A C42 H42B 109.3 . .
C43 C42 H42A 111.5 . .
C43 C42 H42B 111.5 . .
C42 C43 H43A 111.5 . .
C42 C43 H43B 111.5 . .
H43A C43 H43B 109.3 . .
C44 C43 C42 101.5 . .
C44 C43 H43A 111.5 . .
C44 C43 H43B 111.5 . .
O4 C44 C43 106.4 . .
O4 C44 H44A 110.4 . .
O4 C44 H44B 110.4 . .
C43 C44 H44A 110.4 . .
C43 C44 H44B 110.4 . .
H44A C44 H44B 108.6 . .
C45 O5 C48 109.4 . .
O5 C45 H45A 110.4 . .
O5 C45 H45B 110.4 . .
O5 C45 C46 106.4 . .
H45A C45 H45B 108.6 . .
C46 C45 H45A 110.4 . .
C46 C45 H45B 110.4 . .
C45 C46 H46A 111.5 . .
C45 C46 H46B 111.5 . .
C45 C46 C47 101.5 . .
H46A C46 H46B 109.3 . .
C47 C46 H46A 111.5 . .
C47 C46 H46B 111.5 . .
C46 C47 H47A 111.5 . .
C46 C47 H47B 111.5 . .
H47A C47 H47B 109.3 . .
C48 C47 C46 101.5 . .
C48 C47 H47A 111.5 . .
C48 C47 H47B 111.5 . .
O5 C48 C47 106.4 . .
O5 C48 H48A 110.4 . .
O5 C48 H48B 110.4 . .
C47 C48 H48A 110.4 . .
C47 C48 H48B 110.4 . .
H48A C48 H48B 108.6 . .
C52 O6 C49 109.5 . .
O6 C49 H49A 110.4 . .
O6 C49 H49B 110.4 . .
O6 C49 C50 106.4 . .
H49A C49 H49B 108.6 . .
C50 C49 H49A 110.4 . .
C50 C49 H49B 110.4 . .
C49 C50 H50A 111.5 . .
C49 C50 H50B 111.5 . .
C49 C50 C51 101.5 . .
H50A C50 H50B 109.3 . .
C51 C50 H50A 111.5 . .
C51 C50 H50B 111.5 . .
C50 C51 H51A 111.5 . .
C50 C51 H51B 111.5 . .
H51A C51 H51B 109.3 . .
C52 C51 C50 101.5 . .
C52 C51 H51A 111.5 . .
C52 C51 H51B 111.5 . .
O6 C52 C51 106.4 . .
O6 C52 H52A 110.5 . .
O6 C52 H52B 110.5 . .
C51 C52 H52A 110.5 . .
C51 C52 H52B 110.5 . .
H52A C52 H52B 108.6 . .
C56 O7 C53 109.5 . .
O7 C53 H53A 110.5 . .
O7 C53 H53B 110.5 . .
O7 C53 C54 106.4 . .
H53A C53 H53B 108.6 . .
C54 C53 H53A 110.5 . .
C54 C53 H53B 110.5 . .
C53 C54 H54A 111.5 . .
C53 C54 H54B 111.5 . .
C53 C54 C55 101.5 . .
H54A C54 H54B 109.3 . .
C55 C54 H54A 111.5 . .
C55 C54 H54B 111.5 . .
C54 C55 H55A 111.5 . .
C54 C55 H55B 111.5 . .
H55A C55 H55B 109.3 . .
C56 C55 C54 101.5 . .
C56 C55 H55A 111.5 . .
C56 C55 H55B 111.5 . .
O7 C56 C55 106.4 . .
O7 C56 H56A 110.4 . .
O7 C56 H56B 110.4 . .
C55 C56 H56A 110.4 . .
C55 C56 H56B 110.4 . .
H56A C56 H56B 108.6 . .

loop_
_geom_bond_atom_site_label_1
_geom_bond_atom_site_label_2
_geom_bond_distance
_geom_bond_site_symmetry_2
P1 P2 2.175(2) .
P1 P3 2.231(2) .
P1 C1 1.824(6) .
P2 C2 1.713(5) .
P3 P4 2.174(2) .
P3 C3 1.845(6) .
P4 C4 1.705(6) .
O1 C1 1.233(6) .
O2 C3 1.230(6) .
N1 C1 1.400(7) .
N1 C2 1.417(7) .
N1 C21 1.453(6) .
N2 C3 1.406(7) .
N2 C4 1.422(6) .
N2 C9 1.464(6) .
C2 C33 1.532(8) .
C4 C5 1.531(8) .
C5 C6 1.526(8) .
C5 C7 1.535(7) .
C5 C8 1.539(7) .
C6 H6A 0.9600 .
C6 H6B 0.9600 .
C6 H6C 0.9600 .
C7 H7A 0.9600 .
C7 H7B 0.9600 .
C7 H7C 0.9600 .
C8 H8A 0.9600 .
C8 H8B 0.9600 .
C8 H8C 0.9600 .
C9 C10 1.401(7) .
C9 C14 1.414(7) .
C10 C11 1.379(7) .
C10 C15 1.528(7) .
C11 H11 0.9300 .
C11 C12 1.382(8) .
C12 H12 0.9300 .
C12 C13 1.376(7) .
C13 H13 0.9300 .
C13 C14 1.388(7) .
C14 C18 1.511(7) .
C15 H15 0.9800 .
C15 C16 1.519(7) .
C15 C17 1.539(8) .
C16 H16A 0.9600 .
C16 H16B 0.9600 .
C16 H16C 0.9600 .
C17 H17A 0.9600 .
C17 H17B 0.9600 .
C17 H17C 0.9600 .
C18 H18 0.9800 .
C18 C19 1.539(7) .
C18 C20 1.529(8) .
C19 H19A 0.9600 .
C19 H19B 0.9600 .
C19 H19C 0.9600 .
C20 H20A 0.9600 .
C20 H20B 0.9600 .
C20 H20C 0.9600 .
C21 C22 1.400(7) .
C21 C26 1.416(7) .
C22 C23 1.386(8) .
C22 C30 1.554(7) .
C23 H23 0.9300 .
C23 C24 1.369(7) .
C24 H24 0.9300 .
C24 C25 1.402(8) .
C25 H25 0.9300 .
C25 C26 1.385(7) .
C26 C27 1.515(7) .
C27 H27 0.9800 .
C27 C28 1.513(7) .
C27 C29 1.519(8) .
C28 H28A 0.9600 .
C28 H28B 0.9600 .
C28 H28C 0.9600 .
C29 H29A 0.9600 .
C29 H29B 0.9600 .
C29 H29C 0.9600 .
C30 H30 0.9800 .
C30 C31 1.546(10) .
C30 C32 1.522(9) .
C31 H31A 0.9600 .
C31 H31B 0.9600 .
C31 H31C 0.9600 .
C32 H32A 0.9600 .
C32 H32B 0.9600 .
C32 H32C 0.9600 .
C33 C34 1.563(8) .
C33 C35 1.556(8) .
C33 C36 1.509(8) .
C34 H34A 0.9600 .
C34 H34B 0.9600 .
C34 H34C 0.9600 .
C35 H35A 0.9600 .
C35 H35B 0.9600 .
C35 H35C 0.9600 .
C36 H36A 0.9600 .
C36 H36B 0.9600 .
C36 H36C 0.9600 .
O3 C37 1.4437 .
O3 C40 1.4440 .
C37 H37A 0.9700 .
C37 H37B 0.9700 .
C37 C38 1.5340 .
C38 H38A 0.9700 .
C38 H38B 0.9700 .
C38 C39 1.5387 .
C39 H39A 0.9700 .
C39 H39B 0.9700 .
C39 C40 1.5342 .
C40 H40A 0.9700 .
C40 H40B 0.9700 .
O4 C41 1.4433 .
O4 C44 1.4429 .
C41 H41A 0.9700 .
C41 H41B 0.9700 .
C41 C42 1.5343 .
C42 H42A 0.9700 .
C42 H42B 0.9700 .
C42 C43 1.5389 .
C43 H43A 0.9700 .
C43 H43B 0.9700 .
C43 C44 1.5349 .
C44 H44A 0.9700 .
C44 H44B 0.9700 .
O5 C45 1.4434 .
O5 C48 1.4440 .
C45 H45A 0.9700 .
C45 H45B 0.9700 .
C45 C46 1.5359 .
C46 H46A 0.9700 .
C46 H46B 0.9700 .
C46 C47 1.5385 .
C47 H47A 0.9700 .
C47 H47B 0.9700 .
C47 C48 1.5350 .
C48 H48A 0.9700 .
C48 H48B 0.9700 .
O6 C49 1.4437 .
O6 C52 1.4428 .
C49 H49A 0.9700 .
C49 H49B 0.9700 .
C49 C50 1.5348 .
C50 H50A 0.9700 .
C50 H50B 0.9700 .
C50 C51 1.5389 .
C51 H51A 0.9700 .
C51 H51B 0.9700 .
C51 C52 1.5354 .
C52 H52A 0.9700 .
C52 H52B 0.9700 .
O7 C53 1.4436 .
O7 C56 1.4427 .
C53 H53A 0.9700 .
C53 H53B 0.9700 .
C53 C54 1.5351 .
C54 H54A 0.9700 .
C54 H54B 0.9700 .
C54 C55 1.5388 .
C55 H55A 0.9700 .
C55 H55B 0.9700 .
C55 C56 1.5348 .
C56 H56A 0.9700 .
C56 H56B 0.9700 .

loop_
_geom_torsion_atom_site_label_1
_geom_torsion_atom_site_label_2
_geom_torsion_atom_site_label_3
_geom_torsion_atom_site_label_4
_geom_torsion
_geom_torsion_site_symmetry_1
_geom_torsion_site_symmetry_2
_geom_torsion_site_symmetry_3
_geom_torsion_site_symmetry_4
P1 P2 C2 N1 4.4(4) . . . .
P1 P2 C2 C33 -172.7(4) . . . .
P1 P3 C3 O2 80.5(4) . . . .
P1 P3 C3 N2 -98.1(4) . . . .
P2 P1 C1 O1 -175.1(5) . . . .
P2 P1 C1 N1 5.2(4) . . . .
P2 C2 C33 C34 -6.2(6) . . . .
P2 C2 C33 C35 -121.5(5) . . . .
P2 C2 C33 C36 114.5(5) . . . .
P3 P1 C1 O1 -75.0(5) . . . .
P3 P1 C1 N1 105.2(4) . . . .
P3 P4 C4 N2 -2.4(4) . . . .
P3 P4 C4 C5 177.7(4) . . . .
P4 P3 C3 O2 177.7(4) . . . .
P4 P3 C3 N2 -1.0(4) . . . .
P4 C4 C5 C6 -121.3(4) . . . .
P4 C4 C5 C7 -2.7(6) . . . .
P4 C4 C5 C8 114.7(4) . . . .
N1 C2 C33 C34 176.8(5) . . . .
N1 C2 C33 C35 61.4(7) . . . .
N1 C2 C33 C36 -62.5(6) . . . .
N1 C21 C22 C23 -177.9(5) . . . .
N1 C21 C22 C30 5.0(8) . . . .
N1 C21 C26 C25 179.6(4) . . . .
N1 C21 C26 C27 -3.8(7) . . . .
N2 C4 C5 C6 58.7(6) . . . .
N2 C4 C5 C7 177.4(5) . . . .
N2 C4 C5 C8 -65.2(6) . . . .
N2 C9 C10 C11 -177.6(4) . . . .
N2 C9 C10 C15 -0.5(7) . . . .
N2 C9 C14 C13 178.2(4) . . . .
N2 C9 C14 C18 1.5(7) . . . .
C1 N1 C2 P2 -1.5(6) . . . .
C1 N1 C2 C33 175.5(5) . . . .
C1 N1 C21 C22 -86.6(6) . . . .
C1 N1 C21 C26 88.7(6) . . . .
C2 N1 C1 P1 -3.3(6) . . . .
C2 N1 C1 O1 176.9(5) . . . .
C2 N1 C21 C22 95.8(6) . . . .
C2 N1 C21 C26 -88.9(6) . . . .
C3 N2 C4 P4 2.1(6) . . . .
C3 N2 C4 C5 -177.9(4) . . . .
C3 N2 C9 C10 86.7(6) . . . .
C3 N2 C9 C14 -85.9(5) . . . .
C4 N2 C3 P3 -0.4(6) . . . .
C4 N2 C3 O2 -179.1(4) . . . .
C4 N2 C9 C10 -96.1(6) . . . .
C4 N2 C9 C14 91.4(6) . . . .
C9 N2 C3 P3 177.2(3) . . . .
C9 N2 C3 O2 -1.5(7) . . . .
C9 N2 C4 P4 -175.1(4) . . . .
C9 N2 C4 C5 4.9(7) . . . .
C9 C10 C11 C12 1.4(8) . . . .
C9 C10 C15 C16 -99.6(6) . . . .
C9 C10 C15 C17 138.1(5) . . . .
C9 C14 C18 C19 -137.3(5) . . . .
C9 C14 C18 C20 99.3(6) . . . .
C10 C9 C14 C13 5.9(7) . . . .
C10 C9 C14 C18 -170.8(5) . . . .
C10 C11 C12 C13 1.8(8) . . . .
C11 C10 C15 C16 77.5(6) . . . .
C11 C10 C15 C17 -44.8(7) . . . .
C11 C12 C13 C14 -1.3(8) . . . .
C12 C13 C14 C9 -2.4(8) . . . .
C12 C13 C14 C18 174.3(5) . . . .
C13 C14 C18 C19 46.2(7) . . . .
C13 C14 C18 C20 -77.3(6) . . . .
C14 C9 C10 C11 -5.4(8) . . . .
C14 C9 C10 C15 171.7(5) . . . .
C15 C10 C11 C12 -175.8(5) . . . .
C21 N1 C1 P1 178.9(3) . . . .
C21 N1 C1 O1 -0.9(7) . . . .
C21 N1 C2 P2 176.0(4) . . . .
C21 N1 C2 C33 -7.0(8) . . . .
C21 C22 C23 C24 -3.8(8) . . . .
C21 C22 C30 C31 99.9(6) . . . .
C21 C22 C30 C32 -138.6(6) . . . .
C21 C26 C27 C28 140.3(5) . . . .
C21 C26 C27 C29 -97.0(6) . . . .
C22 C21 C26 C25 -5.2(8) . . . .
C22 C21 C26 C27 171.4(5) . . . .
C22 C23 C24 C25 -0.9(9) . . . .
C23 C22 C30 C31 -77.1(7) . . . .
C23 C22 C30 C32 44.3(8) . . . .
C23 C24 C25 C26 2.7(8) . . . .
C24 C25 C26 C21 0.3(7) . . . .
C24 C25 C26 C27 -176.4(5) . . . .
C25 C26 C27 C28 -43.2(7) . . . .
C25 C26 C27 C29 79.5(6) . . . .
C26 C21 C22 C23 7.0(8) . . . .
C26 C21 C22 C30 -170.1(5) . . . .
C30 C22 C23 C24 173.3(6) . . . .
O3 C37 C38 C39 31.5 . . . .
C37 O3 C40 C39 -12.4 . . . .
C37 C38 C39 C40 -37.5 . . . .
C38 C39 C40 O3 31.6 . . . .
C40 O3 C37 C38 -12.3 . . . .
O4 C41 C42 C43 31.5 . . . .
C41 O4 C44 C43 -12.4 . . . .
C41 C42 C43 C44 -37.4 . . . .
C42 C43 C44 O4 31.5 . . . .
C44 O4 C41 C42 -12.3 . . . .
O5 C45 C46 C47 31.6 . . . .
C45 O5 C48 C47 -12.3 . . . .
C45 C46 C47 C48 -37.4 . . . .
C46 C47 C48 O5 31.5 . . . .
C48 O5 C45 C46 -12.4 . . . .
O6 C49 C50 C51 31.5 . . . .
C49 O6 C52 C51 -12.4 . . . .
C49 C50 C51 C52 -37.4 . . . .
C50 C51 C52 O6 31.6 . . . .
C52 O6 C49 C50 -12.3 . . . .
O7 C53 C54 C55 31.6 . . . .
C53 O7 C56 C55 -12.4 . . . .
C53 C54 C55 C56 -37.4 . . . .
C54 C55 C56 O7 31.6 . . . .
C56 O7 C53 C54 -12.3 . . . .
